data_7218109
loop_
_publ_author_name
'Xie, Ya-Jing'
'Sun, Jing'
'Yan, Chao Guo'

_publ_section_title
;
 Unprecedented formation of
 2-oxaspiro[bicyclo[2.2.1]heptane-6,3'-indoline] derivatives from reaction
 of 3-phenacyalideneoxindole with malononitrile or ethyl cyanoacetate
;
_journal_name_full 'RSC Adv.'
_journal_paper_doi 10.1039/C4RA06272H
_journal_year 2014
_chemical_formula_moiety 'C51 H38 F2 N4 O4'
_chemical_formula_sum 'C51 H38 F2 N4 O4'
_chemical_formula_weight 808.85
_chemical_name_systematic
; 
 ? 
;
_space_group_IT_number 2
_symmetry_cell_setting triclinic
_symmetry_space_group_name_Hall '-P 1'
_symmetry_space_group_name_H-M 'P -1'
_atom_sites_solution_hydrogens geom
_atom_sites_solution_primary direct
_atom_sites_solution_secondary difmap
_audit_creation_method SHELXL-97
_cell_angle_alpha 72.050(4)
_cell_angle_beta 69.143(4)
_cell_angle_gamma 71.181(4)
_cell_formula_units_Z 2
_cell_length_a 12.3870(16)
_cell_length_b 14.2715(19)
_cell_length_c 14.5968(19)
_cell_measurement_reflns_used 7925
_cell_measurement_temperature 296(2)
_cell_measurement_theta_max 22.21
_cell_measurement_theta_min 2.40
_cell_volume 2227.3(5)
_computing_cell_refinement 'Bruker SMART'
_computing_data_collection 'Bruker SMART'
_computing_data_reduction 'Bruker SAINT'
_computing_molecular_graphics 'Bruker SHELXTL'
_computing_publication_material 'Bruker SHELXTL'
_computing_structure_refinement 'SHELXL-97 (Sheldrick, 1997)'
_computing_structure_solution 'SHELXS-97 (Sheldrick, 1990)'
_diffrn_ambient_temperature 296(2)
_diffrn_measured_fraction_theta_full 0.992
_diffrn_measured_fraction_theta_max 0.992
_diffrn_measurement_device_type 'CCD area detector'
_diffrn_measurement_method 'phi and omega scans'
_diffrn_radiation_monochromator graphite
_diffrn_radiation_source 'fine-focus sealed tube'
_diffrn_radiation_type MoK\a
_diffrn_radiation_wavelength 0.71073
_diffrn_reflns_av_R_equivalents 0.1016
_diffrn_reflns_av_sigmaI/netI 0.1099
_diffrn_reflns_limit_h_max 16
_diffrn_reflns_limit_h_min -16
_diffrn_reflns_limit_k_max 18
_diffrn_reflns_limit_k_min -18
_diffrn_reflns_limit_l_max 18
_diffrn_reflns_limit_l_min -18
_diffrn_reflns_number 45240
_diffrn_reflns_theta_full 27.56
_diffrn_reflns_theta_max 27.56
_diffrn_reflns_theta_min 1.54
_exptl_absorpt_coefficient_mu 0.083
_exptl_absorpt_correction_T_max 0.984
_exptl_absorpt_correction_T_min 0.969
_exptl_absorpt_correction_type multi-scan
_exptl_absorpt_process_details sadabs
_exptl_crystal_density_diffrn 1.206
_exptl_crystal_density_method 'not measured'
_exptl_crystal_F_000 844
_exptl_crystal_size_max 0.38
_exptl_crystal_size_mid 0.36
_exptl_crystal_size_min 0.20
_platon_squeeze_details ' '
_refine_diff_density_max 0.213
_refine_diff_density_min -0.226
_refine_diff_density_rms 0.042
_refine_ls_extinction_method none
_refine_ls_goodness_of_fit_ref 1.030
_refine_ls_hydrogen_treatment mixed
_refine_ls_matrix_type full
_refine_ls_number_parameters 556
_refine_ls_number_reflns 10197
_refine_ls_number_restraints 0
_refine_ls_restrained_S_all 1.030
_refine_ls_R_factor_all 0.1449
_refine_ls_R_factor_gt 0.0677
_refine_ls_shift/su_max 0.000
_refine_ls_shift/su_mean 0.000
_refine_ls_structure_factor_coef Fsqd
_refine_ls_weighting_details 'calc w=1/[\s^2^(Fo^2^)+(0.0647P)^2^+0.1049P] where P=(Fo^2^+2Fc^2^)/3'
_refine_ls_weighting_scheme calc
_refine_ls_wR_factor_gt 0.1595
_refine_ls_wR_factor_ref 0.1831
_reflns_number_gt 5245
_reflns_number_total 10283
_reflns_threshold_expression >2sigma(I)
_cod_data_source_file c4ra06272h3.cif
_cod_data_source_block 1c
_cod_database_code 7218109

loop_
_symmetry_equiv_pos_as_xyz
'x, y, z'
'-x, -y, -z'

loop_
_atom_site_label
_atom_site_type_symbol
_atom_site_fract_x
_atom_site_fract_y
_atom_site_fract_z
_atom_site_U_iso_or_equiv
_atom_site_adp_type
_atom_site_occupancy
_atom_site_symmetry_multiplicity
_atom_site_calc_flag
_atom_site_refinement_flags
C1 C 0.5872(2) 0.7810(2) -0.1609(2) 0.0767(7) Uani 1 1 d .
H1 H 0.5767 0.7335 -0.1867 0.092 Uiso 1 1 calc R
C2 C 0.6015(3) 0.8727(3) -0.2214(2) 0.0938(9) Uani 1 1 d .
H2 H 0.6001 0.8876 -0.2877 0.113 Uiso 1 1 calc R
C3 C 0.6176(3) 0.9423(3) -0.1853(3) 0.1070(11) Uani 1 1 d .
H3 H 0.6294 1.0044 -0.2272 0.128 Uiso 1 1 calc R
C4 C 0.6165(5) 0.9212(3) -0.0873(3) 0.1368(15) Uani 1 1 d .
H4 H 0.6253 0.9693 -0.0614 0.164 Uiso 1 1 calc R
C5 C 0.6021(4) 0.8282(3) -0.0272(3) 0.1271(14) Uani 1 1 d .
H5 H 0.6021 0.8137 0.0394 0.153 Uiso 1 1 calc R
C6 C 0.5879(2) 0.75714(19) -0.0630(2) 0.0676(7) Uani 1 1 d .
C7 C 0.5648(2) 0.6588(2) 0.0053(2) 0.0785(8) Uani 1 1 d .
H7A H 0.4893 0.6728 0.0561 0.094 Uiso 1 1 calc R
H7B H 0.5575 0.6179 -0.0334 0.094 Uiso 1 1 calc R
C8 C 0.6440(2) 0.59843(17) 0.15262(18) 0.0561(6) Uani 1 1 d .
C9 C 0.74646(18) 0.51583(16) 0.18522(16) 0.0506(5) Uani 1 1 d .
H9 H 0.7960 0.5492 0.1978 0.061 Uiso 1 1 calc R
C10 C 0.8164(2) 0.47574(17) 0.09096(17) 0.0545(6) Uani 1 1 d .
C11 C 0.9242(2) 0.40666(18) 0.06682(18) 0.0622(6) Uani 1 1 d .
H11 H 0.9651 0.3704 0.1143 0.075 Uiso 1 1 calc R
C12 C 0.9682(2) 0.3938(2) -0.0296(2) 0.0727(7) Uani 1 1 d .
C13 C 0.9121(3) 0.4460(2) -0.1026(2) 0.0853(9) Uani 1 1 d .
H13 H 0.9460 0.4344 -0.1673 0.102 Uiso 1 1 calc R
C14 C 0.8060(3) 0.5153(2) -0.0799(2) 0.0782(8) Uani 1 1 d .
H14 H 0.7664 0.5516 -0.1283 0.094 Uiso 1 1 calc R
C15 C 0.7595(2) 0.52972(18) 0.01733(18) 0.0599(6) Uani 1 1 d .
C16 C 0.88548(19) 0.45691(16) 0.36769(16) 0.0530(6) Uani 1 1 d .
H16 H 0.8170 0.5092 0.3753 0.064 Uiso 1 1 calc R
C17 C 0.9875(2) 0.46582(19) 0.37969(17) 0.0596(6) Uani 1 1 d .
H17 H 0.9860 0.5247 0.3953 0.072 Uiso 1 1 calc R
C18 C 1.0898(2) 0.3915(2) 0.36939(18) 0.0624(6) Uani 1 1 d .
C19 C 1.2014(2) 0.4032(3) 0.3826(2) 0.0981(10) Uani 1 1 d .
H19A H 1.2116 0.3628 0.4464 0.147 Uiso 1 1 calc R
H19B H 1.1932 0.4732 0.3799 0.147 Uiso 1 1 calc R
H19C H 1.2695 0.3810 0.3298 0.147 Uiso 1 1 calc R
C20 C 1.0896(2) 0.3043(2) 0.3472(2) 0.0704(7) Uani 1 1 d .
H20 H 1.1580 0.2519 0.3410 0.084 Uiso 1 1 calc R
C21 C 0.98933(19) 0.29348(18) 0.33396(18) 0.0616(6) Uani 1 1 d .
H21 H 0.9917 0.2345 0.3180 0.074 Uiso 1 1 calc R
C22 C 0.88583(17) 0.36953(15) 0.34419(15) 0.0461(5) Uani 1 1 d .
C23 C 0.77616(17) 0.35712(14) 0.33267(15) 0.0433(5) Uani 1 1 d .
C24 C 0.69231(17) 0.44915(15) 0.28473(15) 0.0436(5) Uani 1 1 d .
H24 H 0.6452 0.4917 0.3336 0.052 Uiso 1 1 calc R
C25 C 0.61637(17) 0.38237(15) 0.28333(15) 0.0452(5) Uani 1 1 d .
C26 C 0.71305(19) 0.30015(17) 0.23476(16) 0.0517(5) Uani 1 1 d .
C27 C 0.5234(2) 0.42881(17) 0.23226(17) 0.0528(5) Uani 1 1 d .
C28 C 0.57128(17) 0.33846(15) 0.39799(15) 0.0457(5) Uani 1 1 d .
H28 H 0.5142 0.3937 0.4291 0.055 Uiso 1 1 calc R
C29 C 0.50820(18) 0.25393(16) 0.42201(17) 0.0497(5) Uani 1 1 d .
C30 C 0.45567(18) 0.20657(16) 0.52747(17) 0.0509(5) Uani 1 1 d .
C31 C 0.4405(2) 0.2436(2) 0.60886(19) 0.0653(7) Uani 1 1 d .
H31 H 0.4629 0.3030 0.5990 0.078 Uiso 1 1 calc R
C32 C 0.3921(2) 0.1933(2) 0.7052(2) 0.0808(8) Uani 1 1 d .
H32 H 0.3822 0.2199 0.7591 0.097 Uiso 1 1 calc R
C33 C 0.3582(2) 0.1052(2) 0.7236(2) 0.0737(7) Uani 1 1 d .
C34 C 0.3051(3) 0.0506(3) 0.8295(2) 0.1080(11) Uani 1 1 d .
H34A H 0.2391 0.0282 0.8312 0.162 Uiso 1 1 calc R
H34B H 0.2782 0.0960 0.8741 0.162 Uiso 1 1 calc R
H34C H 0.3643 -0.0069 0.8503 0.162 Uiso 1 1 calc R
C35 C 0.3716(3) 0.0694(2) 0.6424(2) 0.0823(8) Uani 1 1 d .
H35 H 0.3480 0.0105 0.6526 0.099 Uiso 1 1 calc R
C36 C 0.4189(2) 0.11841(19) 0.5463(2) 0.0711(7) Uani 1 1 d .
H36 H 0.4267 0.0923 0.4927 0.085 Uiso 1 1 calc R
C37 C 0.66959(17) 0.36161(17) 0.51687(16) 0.0459(5) Uani 1 1 d .
C38 C 0.68705(16) 0.31083(14) 0.43187(15) 0.0434(5) Uani 1 1 d .
C39 C 0.73847(17) 0.20094(15) 0.47430(16) 0.0450(5) Uani 1 1 d .
C40 C 0.7690(2) 0.11519(16) 0.43787(18) 0.0585(6) Uani 1 1 d .
H40 H 0.7577 0.1178 0.3774 0.070 Uiso 1 1 calc R
C41 C 0.8172(2) 0.02523(17) 0.4945(2) 0.0715(7) Uani 1 1 d .
C42 C 0.8369(2) 0.0185(2) 0.5829(2) 0.0812(8) Uani 1 1 d .
H42 H 0.8711 -0.0440 0.6180 0.097 Uiso 1 1 calc R
C43 C 0.8062(2) 0.10440(19) 0.6202(2) 0.0703(7) Uani 1 1 d .
H43 H 0.8187 0.1015 0.6802 0.084 Uiso 1 1 calc R
C44 C 0.75597(19) 0.19481(16) 0.56447(17) 0.0524(5) Uani 1 1 d .
C45 C 0.7098(2) 0.3116(2) 0.68177(18) 0.0712(7) Uani 1 1 d .
H45A H 0.6566 0.2744 0.7363 0.085 Uiso 1 1 calc R
H45B H 0.6753 0.3833 0.6802 0.085 Uiso 1 1 calc R
C46 C 0.8274(2) 0.28305(18) 0.7037(2) 0.0658(7) Uani 1 1 d .
C47 C 0.8285(3) 0.2602(2) 0.8025(2) 0.1007(10) Uani 1 1 d .
H47 H 0.7575 0.2615 0.8539 0.121 Uiso 1 1 calc R
C48 C 0.9358(6) 0.2353(3) 0.8250(4) 0.1348(16) Uani 1 1 d .
H48 H 0.9364 0.2197 0.8916 0.162 Uiso 1 1 calc R
C49 C 1.0384(5) 0.2338(3) 0.7509(5) 0.1262(16) Uani 1 1 d .
H49 H 1.1094 0.2188 0.7666 0.151 Uiso 1 1 calc R
C50 C 1.0398(3) 0.2541(2) 0.6522(3) 0.1032(11) Uani 1 1 d .
H50 H 1.1113 0.2503 0.6013 0.124 Uiso 1 1 calc R
C51 C 0.9336(3) 0.2799(2) 0.6300(2) 0.0772(7) Uani 1 1 d .
H51 H 0.9338 0.2958 0.5632 0.093 Uiso 1 1 calc R
F1 F 1.07520(15) 0.32662(13) -0.05471(12) 0.0980(5) Uani 1 1 d .
F2 F 0.84833(17) -0.06068(11) 0.46017(15) 0.1089(6) Uani 1 1 d .
N1 N 0.65677(18) 0.60009(14) 0.05541(15) 0.0634(5) Uani 1 1 d .
N2 N 0.7196(2) 0.24698(18) 0.17878(17) 0.0741(6) Uani 1 1 d .
N3 N 0.45286(19) 0.46440(17) 0.19037(16) 0.0737(6) Uani 1 1 d .
N4 N 0.71669(15) 0.29161(14) 0.58754(13) 0.0523(5) Uani 1 1 d .
O1 O 0.56340(16) 0.65013(12) 0.20532(13) 0.0698(5) Uani 1 1 d .
O2 O 0.80939(12) 0.28717(10) 0.26763(10) 0.0497(4) Uani 1 1 d .
O3 O 0.50018(15) 0.22855(13) 0.35315(12) 0.0710(5) Uani 1 1 d .
O4 O 0.62380(13) 0.45075(11) 0.51795(11) 0.0583(4) Uani 1 1 d .
H2A H 0.653(3) 0.273(2) 0.160(2) 0.111(12) Uiso 1 1 d .

loop_
_atom_site_aniso_label
_atom_site_aniso_U_11
_atom_site_aniso_U_22
_atom_site_aniso_U_33
_atom_site_aniso_U_23
_atom_site_aniso_U_13
_atom_site_aniso_U_12
C1 0.0843(19) 0.0752(19) 0.0718(18) -0.0106(16) -0.0348(15) -0.0118(14)
C2 0.094(2) 0.091(2) 0.074(2) 0.003(2) -0.0299(16) -0.0065(18)
C3 0.117(3) 0.072(2) 0.111(3) 0.018(2) -0.035(2) -0.0297(19)
C4 0.235(5) 0.085(2) 0.119(3) 0.006(2) -0.082(3) -0.067(3)
C5 0.228(5) 0.093(2) 0.093(2) 0.012(2) -0.083(3) -0.069(3)
C6 0.0765(17) 0.0618(15) 0.0691(17) -0.0041(14) -0.0367(14) -0.0143(13)
C7 0.0810(19) 0.0780(18) 0.0842(18) 0.0001(16) -0.0443(15) -0.0227(14)
C8 0.0614(16) 0.0470(13) 0.0608(16) -0.0098(12) -0.0171(12) -0.0165(11)
C9 0.0508(13) 0.0488(12) 0.0570(14) -0.0106(11) -0.0184(11) -0.0155(10)
C10 0.0559(15) 0.0539(13) 0.0544(14) -0.0117(12) -0.0103(11) -0.0200(11)
C11 0.0599(16) 0.0608(14) 0.0587(15) -0.0099(12) -0.0041(12) -0.0225(12)
C12 0.0741(19) 0.0663(16) 0.0682(19) -0.0254(15) 0.0054(15) -0.0230(14)
C13 0.114(3) 0.082(2) 0.0573(17) -0.0171(16) -0.0090(17) -0.0358(19)
C14 0.100(2) 0.0742(18) 0.0594(17) -0.0086(15) -0.0212(15) -0.0277(17)
C15 0.0685(16) 0.0567(14) 0.0555(15) -0.0115(12) -0.0145(13) -0.0208(12)
C16 0.0483(13) 0.0524(13) 0.0620(14) -0.0167(11) -0.0180(11) -0.0103(10)
C17 0.0568(16) 0.0669(15) 0.0641(15) -0.0161(13) -0.0163(12) -0.0257(13)
C18 0.0437(14) 0.0807(17) 0.0663(15) -0.0159(14) -0.0124(11) -0.0234(13)
C19 0.0573(18) 0.135(3) 0.118(2) -0.032(2) -0.0254(16) -0.0394(18)
C20 0.0415(14) 0.0771(17) 0.0916(19) -0.0232(15) -0.0229(13) -0.0042(12)
C21 0.0458(14) 0.0593(14) 0.0817(17) -0.0232(13) -0.0188(12) -0.0070(11)
C22 0.0395(12) 0.0491(12) 0.0495(12) -0.0117(10) -0.0110(9) -0.0115(10)
C23 0.0423(12) 0.0395(11) 0.0496(12) -0.0148(10) -0.0128(9) -0.0073(9)
C24 0.0424(12) 0.0426(11) 0.0498(12) -0.0131(10) -0.0163(9) -0.0090(9)
C25 0.0435(12) 0.0447(11) 0.0524(13) -0.0106(10) -0.0194(10) -0.0109(9)
C26 0.0516(14) 0.0544(13) 0.0554(13) -0.0183(11) -0.0172(11) -0.0127(10)
C27 0.0528(14) 0.0543(13) 0.0555(14) -0.0097(11) -0.0183(12) -0.0175(11)
C28 0.0436(12) 0.0442(11) 0.0520(13) -0.0140(10) -0.0137(10) -0.0107(9)
C29 0.0429(12) 0.0477(12) 0.0617(15) -0.0141(12) -0.0176(11) -0.0100(10)
C30 0.0456(12) 0.0492(12) 0.0615(14) -0.0130(12) -0.0183(11) -0.0116(10)
C31 0.0636(16) 0.0743(16) 0.0669(17) -0.0220(14) -0.0117(13) -0.0297(13)
C32 0.0772(18) 0.107(2) 0.0667(18) -0.0281(17) -0.0081(14) -0.0384(17)
C33 0.0643(17) 0.0872(19) 0.0680(17) -0.0023(16) -0.0216(13) -0.0269(14)
C34 0.099(2) 0.129(3) 0.076(2) 0.014(2) -0.0217(17) -0.039(2)
C35 0.093(2) 0.0704(17) 0.087(2) 0.0014(17) -0.0264(17) -0.0413(16)
C36 0.0878(19) 0.0683(16) 0.0694(17) -0.0126(14) -0.0241(14) -0.0349(14)
C37 0.0336(11) 0.0500(13) 0.0554(13) -0.0175(11) -0.0102(10) -0.0090(9)
C38 0.0371(11) 0.0408(11) 0.0547(13) -0.0150(10) -0.0148(9) -0.0062(9)
C39 0.0398(12) 0.0390(11) 0.0563(13) -0.0065(10) -0.0165(10) -0.0100(9)
C40 0.0587(15) 0.0480(13) 0.0734(16) -0.0166(12) -0.0221(12) -0.0117(11)
C41 0.0804(18) 0.0378(14) 0.099(2) -0.0154(14) -0.0340(16) -0.0073(12)
C42 0.088(2) 0.0484(15) 0.103(2) 0.0045(16) -0.0434(17) -0.0114(13)
C43 0.0837(18) 0.0551(15) 0.0741(17) 0.0007(14) -0.0395(14) -0.0143(13)
C44 0.0483(13) 0.0483(13) 0.0597(14) -0.0090(12) -0.0156(11) -0.0128(10)
C45 0.0658(16) 0.0904(19) 0.0587(15) -0.0273(14) -0.0168(12) -0.0111(14)
C46 0.0768(19) 0.0606(15) 0.0701(17) -0.0247(13) -0.0371(15) -0.0015(12)
C47 0.117(3) 0.107(2) 0.086(2) -0.0346(19) -0.051(2) 0.0005(19)
C48 0.185(5) 0.126(3) 0.134(4) -0.034(3) -0.119(4) -0.003(3)
C49 0.124(4) 0.093(2) 0.201(5) -0.049(3) -0.113(4) 0.014(2)
C50 0.079(2) 0.083(2) 0.165(4) -0.040(2) -0.057(2) -0.0049(16)
C51 0.0700(19) 0.0740(17) 0.098(2) -0.0250(16) -0.0340(17) -0.0129(14)
F1 0.0875(12) 0.0941(11) 0.0896(11) -0.0373(9) 0.0125(9) -0.0179(9)
F2 0.1435(15) 0.0438(8) 0.1494(15) -0.0288(9) -0.0649(12) -0.0022(9)
N1 0.0721(14) 0.0577(12) 0.0605(13) -0.0020(10) -0.0274(11) -0.0167(10)
N2 0.0692(16) 0.0838(15) 0.0858(16) -0.0449(13) -0.0218(12) -0.0151(12)
N3 0.0702(14) 0.0777(14) 0.0804(15) -0.0023(12) -0.0385(12) -0.0224(11)
N4 0.0544(11) 0.0530(11) 0.0524(11) -0.0158(9) -0.0194(9) -0.0077(9)
O1 0.0688(11) 0.0535(10) 0.0765(11) -0.0135(9) -0.0187(9) -0.0037(8)
O2 0.0463(8) 0.0474(8) 0.0589(9) -0.0206(7) -0.0147(7) -0.0076(6)
O3 0.0893(12) 0.0841(12) 0.0619(10) -0.0161(9) -0.0263(9) -0.0443(10)
O4 0.0552(9) 0.0514(9) 0.0717(10) -0.0273(8) -0.0223(8) 0.0006(7)

loop_
_atom_type_symbol
_atom_type_description
_atom_type_scat_dispersion_real
_atom_type_scat_dispersion_imag
_atom_type_scat_source
C C 0.0033 0.0016 'International Tables Vol C Tables 4.2.6.8 and 6.1.1.4'
H H 0.0000 0.0000 'International Tables Vol C Tables 4.2.6.8 and 6.1.1.4'
N N 0.0061 0.0033 'International Tables Vol C Tables 4.2.6.8 and 6.1.1.4'
O O 0.0106 0.0060 'International Tables Vol C Tables 4.2.6.8 and 6.1.1.4'
F F 0.0171 0.0103 'International Tables Vol C Tables 4.2.6.8 and 6.1.1.4'

loop_
_geom_angle_atom_site_label_1
_geom_angle_atom_site_label_2
_geom_angle_atom_site_label_3
_geom_angle
C2 C1 C6 121.3(3)
C2 C1 H1 119.4
C6 C1 H1 119.4
C3 C2 C1 120.2(3)
C3 C2 H2 119.9
C1 C2 H2 119.9
C2 C3 C4 119.7(3)
C2 C3 H3 120.1
C4 C3 H3 120.1
C3 C4 C5 119.4(3)
C3 C4 H4 120.3
C5 C4 H4 120.3
C6 C5 C4 121.4(3)
C6 C5 H5 119.3
C4 C5 H5 119.3
C5 C6 C1 118.0(3)
C5 C6 C7 120.5(3)
C1 C6 C7 121.3(2)
N1 C7 C6 114.2(2)
N1 C7 H7A 108.7
C6 C7 H7A 108.7
N1 C7 H7B 108.7
C6 C7 H7B 108.7
H7A C7 H7B 107.6
O1 C8 N1 126.1(2)
O1 C8 C9 125.8(2)
N1 C8 C9 108.1(2)
C10 C9 C24 122.87(18)
C10 C9 C8 102.38(18)
C24 C9 C8 107.47(17)
C10 C9 H9 107.8
C24 C9 H9 107.8
C8 C9 H9 107.8
C11 C10 C15 119.6(2)
C11 C10 C9 132.1(2)
C15 C10 C9 108.0(2)
C12 C11 C10 117.2(3)
C12 C11 H11 121.4
C10 C11 H11 121.4
C11 C12 F1 117.8(3)
C11 C12 C13 123.6(3)
F1 C12 C13 118.6(3)
C14 C13 C12 119.7(3)
C14 C13 H13 120.1
C12 C13 H13 120.1
C13 C14 C15 117.8(3)
C13 C14 H14 121.1
C15 C14 H14 121.1
C14 C15 C10 122.1(2)
C14 C15 N1 127.5(2)
C10 C15 N1 110.4(2)
C17 C16 C22 119.8(2)
C17 C16 H16 120.1
C22 C16 H16 120.1
C18 C17 C16 122.4(2)
C18 C17 H17 118.8
C16 C17 H17 118.8
C17 C18 C20 117.8(2)
C17 C18 C19 121.4(2)
C20 C18 C19 120.8(2)
C18 C19 H19A 109.5
C18 C19 H19B 109.5
H19A C19 H19B 109.5
C18 C19 H19C 109.5
H19A C19 H19C 109.5
H19B C19 H19C 109.5
C18 C20 C21 121.2(2)
C18 C20 H20 119.4
C21 C20 H20 119.4
C22 C21 C20 120.6(2)
C22 C21 H21 119.7
C20 C21 H21 119.7
C21 C22 C16 118.22(19)
C21 C22 C23 120.89(18)
C16 C22 C23 120.88(18)
O2 C23 C22 109.61(15)
O2 C23 C24 102.57(15)
C22 C23 C24 119.99(16)
O2 C23 C38 104.36(14)
C22 C23 C38 116.27(16)
C24 C23 C38 102.18(15)
C9 C24 C23 118.26(16)
C9 C24 C25 117.76(16)
C23 C24 C25 92.39(14)
C9 C24 H24 109.1
C23 C24 H24 109.1
C25 C24 H24 109.1
C27 C25 C26 112.16(17)
C27 C25 C24 118.88(16)
C26 C25 C24 100.72(15)
C27 C25 C28 114.93(17)
C26 C25 C28 108.85(16)
C24 C25 C28 99.71(15)
N2 C26 O2 119.8(2)
N2 C26 C25 134.9(2)
O2 C26 C25 105.30(16)
N3 C27 C25 178.3(2)
C29 C28 C25 112.98(17)
C29 C28 C38 117.58(16)
C25 C28 C38 102.08(15)
C29 C28 H28 107.9
C25 C28 H28 107.9
C38 C28 H28 107.9
O3 C29 C30 121.09(19)
O3 C29 C28 118.80(19)
C30 C29 C28 120.09(19)
C31 C30 C36 117.5(2)
C31 C30 C29 124.5(2)
C36 C30 C29 118.1(2)
C30 C31 C32 120.5(2)
C30 C31 H31 119.8
C32 C31 H31 119.8
C33 C32 C31 121.9(3)
C33 C32 H32 119.0
C31 C32 H32 119.0
C35 C33 C32 117.5(2)
C35 C33 C34 121.0(3)
C32 C33 C34 121.5(3)
C33 C34 H34A 109.5
C33 C34 H34B 109.5
H34A C34 H34B 109.5
C33 C34 H34C 109.5
H34A C34 H34C 109.5
H34B C34 H34C 109.5
C33 C35 C36 121.5(2)
C33 C35 H35 119.2
C36 C35 H35 119.2
C35 C36 C30 121.2(2)
C35 C36 H36 119.4
C30 C36 H36 119.4
O4 C37 N4 126.16(19)
O4 C37 C38 125.21(19)
N4 C37 C38 108.59(17)
C39 C38 C37 101.76(16)
C39 C38 C28 118.79(16)
C37 C38 C28 112.70(15)
C39 C38 C23 112.44(16)
C37 C38 C23 109.60(15)
C28 C38 C23 101.68(15)
C40 C39 C44 120.18(19)
C40 C39 C38 131.48(19)
C44 C39 C38 108.32(17)
C39 C40 C41 117.2(2)
C39 C40 H40 121.4
C41 C40 H40 121.4
F2 C41 C42 118.4(2)
F2 C41 C40 118.4(2)
C42 C41 C40 123.2(2)
C41 C42 C43 120.0(2)
C41 C42 H42 120.0
C43 C42 H42 120.0
C42 C43 C44 117.2(2)
C42 C43 H43 121.4
C44 C43 H43 121.4
C39 C44 C43 122.3(2)
C39 C44 N4 110.30(18)
C43 C44 N4 127.4(2)
N4 C45 C46 114.4(2)
N4 C45 H45A 108.7
C46 C45 H45A 108.7
N4 C45 H45B 108.7
C46 C45 H45B 108.7
H45A C45 H45B 107.6
C51 C46 C47 118.5(3)
C51 C46 C45 122.9(2)
C47 C46 C45 118.6(3)
C46 C47 C48 119.9(4)
C46 C47 H47 120.0
C48 C47 H47 120.0
C49 C48 C47 120.2(4)
C49 C48 H48 119.9
C47 C48 H48 119.9
C48 C49 C50 120.9(4)
C48 C49 H49 119.6
C50 C49 H49 119.6
C51 C50 C49 118.8(4)
C51 C50 H50 120.6
C49 C50 H50 120.6
C46 C51 C50 121.7(3)
C46 C51 H51 119.2
C50 C51 H51 119.2
C8 N1 C15 111.10(19)
C8 N1 C7 122.6(2)
C15 N1 C7 125.8(2)
C26 N2 H2A 106(2)
C37 N4 C44 110.68(17)
C37 N4 C45 123.59(19)
C44 N4 C45 125.06(19)
C26 O2 C23 107.90(15)

loop_
_geom_bond_atom_site_label_1
_geom_bond_atom_site_label_2
_geom_bond_distance
C1 C2 1.361(4)
C1 C6 1.365(3)
C1 H1 0.9300
C2 C3 1.352(5)
C2 H2 0.9300
C3 C4 1.364(5)
C3 H3 0.9300
C4 C5 1.373(5)
C4 H4 0.9300
C5 C6 1.357(4)
C5 H5 0.9300
C6 C7 1.497(4)
C7 N1 1.461(3)
C7 H7A 0.9700
C7 H7B 0.9700
C8 O1 1.208(3)
C8 N1 1.364(3)
C8 C9 1.532(3)
C9 C10 1.512(3)
C9 C24 1.527(3)
C9 H9 0.9800
C10 C11 1.382(3)
C10 C15 1.387(3)
C11 C12 1.364(3)
C11 H11 0.9300
C12 F1 1.364(3)
C12 C13 1.370(4)
C13 C14 1.367(4)
C13 H13 0.9300
C14 C15 1.382(3)
C14 H14 0.9300
C15 N1 1.397(3)
C16 C17 1.385(3)
C16 C22 1.390(3)
C16 H16 0.9300
C17 C18 1.360(3)
C17 H17 0.9300
C18 C20 1.380(3)
C18 C19 1.528(3)
C19 H19A 0.9600
C19 H19B 0.9600
C19 H19C 0.9600
C20 C21 1.384(3)
C20 H20 0.9300
C21 C22 1.382(3)
C21 H21 0.9300
C22 C23 1.497(3)
C23 O2 1.452(2)
C23 C24 1.538(3)
C23 C38 1.579(3)
C24 C25 1.548(3)
C24 H24 0.9800
C25 C27 1.462(3)
C25 C26 1.522(3)
C25 C28 1.555(3)
C26 N2 1.243(3)
C26 O2 1.378(2)
C27 N3 1.139(3)
C28 C29 1.530(3)
C28 C38 1.574(3)
C28 H28 0.9800
C29 O3 1.213(2)
C29 C30 1.476(3)
C30 C31 1.375(3)
C30 C36 1.390(3)
C31 C32 1.381(3)
C31 H31 0.9300
C32 C33 1.371(4)
C32 H32 0.9300
C33 C35 1.368(4)
C33 C34 1.514(4)
C34 H34A 0.9600
C34 H34B 0.9600
C34 H34C 0.9600
C35 C36 1.369(4)
C35 H35 0.9300
C36 H36 0.9300
C37 O4 1.217(2)
C37 N4 1.349(3)
C37 C38 1.541(3)
C38 C39 1.512(3)
C39 C40 1.372(3)
C39 C44 1.381(3)
C40 C41 1.375(3)
C40 H40 0.9300
C41 F2 1.356(3)
C41 C42 1.367(4)
C42 C43 1.381(4)
C42 H42 0.9300
C43 C44 1.382(3)
C43 H43 0.9300
C44 N4 1.412(3)
C45 N4 1.457(3)
C45 C46 1.504(3)
C45 H45A 0.9700
C45 H45B 0.9700
C46 C51 1.368(4)
C46 C47 1.381(4)
C47 C48 1.391(5)
C47 H47 0.9300
C48 C49 1.343(6)
C48 H48 0.9300
C49 C50 1.375(6)
C49 H49 0.9300
C50 C51 1.374(4)
C50 H50 0.9300
C51 H51 0.9300
N2 H2A 0.90(3)

loop_
_platon_squeeze_void_nr
_platon_squeeze_void_average_x
_platon_squeeze_void_average_y
_platon_squeeze_void_average_z
_platon_squeeze_void_volume
_platon_squeeze_void_count_electrons
_platon_squeeze_void_content
1 0.000 0.000 0.000 262 66 ' '
2 0.333 0.639 0.007 8 0 ' '
3 0.667 0.361 -0.007 8 0 ' '
